data_7209512
loop_
_publ_author_name
'Awwadi, Firas F.'
'Haddad, Salim F.'
'Turnbull, Mark M.'
'Landee, Christopher P.'
'Willett, Roger D.'

_publ_section_title
;
 Copper--halide bonds as magnetic tunnels; structural, magnetic and
 theoretical studies of trans-bis(2,5-dibromopyridine)dihalo copper(ii)
 and trans-bis(2-bromopyridine)dibromo copper(ii)
;
_journal_issue 16
_journal_name_full CrystEngComm
_journal_page_first 3111
_journal_paper_doi 10.1039/c2ce26211h
_journal_volume 15
_journal_year 2013
_chemical_formula_sum 'C10 H6 Br6 Cu N2'
_chemical_formula_weight 697.16
_chemical_name_common trans-Bis(2,5-dibromopyridine)dibromocopper(ii)
_chemical_name_systematic
;
trans-Bis(2,5-dibromopyridine)dibromocopper(II)
;
_space_group_IT_number 2
_symmetry_cell_setting triclinic
_symmetry_space_group_name_Hall '-P 1'
_symmetry_space_group_name_H-M 'P -1'
_atom_sites_solution_hydrogens geom
_atom_sites_solution_primary direct
_atom_sites_solution_secondary difmap
_audit_creation_method SHELXL-97
_cell_angle_alpha 104.521(13)
_cell_angle_beta 94.539(10)
_cell_angle_gamma 102.964(11)
_cell_formula_units_Z 1
_cell_length_a 6.3071(10)
_cell_length_b 8.0751(14)
_cell_length_c 8.5714(11)
_cell_measurement_reflns_used 23
_cell_measurement_temperature 295(2)
_cell_measurement_theta_max 18.06
_cell_measurement_theta_min 4.96
_cell_volume 407.57(12)
_computing_cell_refinement 'Bruker XSCANS'
_computing_data_collection 'Bruker XSCANS'
_computing_data_reduction 'Bruker SHELXTL'
_computing_molecular_graphics 'XP, Bruker SHELXTL v. 5.10'
_computing_publication_material 'XCIF, Bruker SHELXTL v. 5.10'
_computing_structure_refinement 'XL, Bruker SHELXTL v. 5.10'
_computing_structure_solution 'XS, Bruker SHELXTL v. 5.10'
_diffrn_ambient_temperature 295(2)
_diffrn_measured_fraction_theta_full 0.989
_diffrn_measured_fraction_theta_max 0.989
_diffrn_measurement_device_type 'Bruker P4'
_diffrn_measurement_method '\w scans'
_diffrn_radiation_monochromator graphite
_diffrn_radiation_source 'sealed tube'
_diffrn_radiation_type MoK\a
_diffrn_radiation_wavelength 0.71073
_diffrn_reflns_av_R_equivalents 0.0278
_diffrn_reflns_av_sigmaI/netI 0.0310
_diffrn_reflns_limit_h_max 1
_diffrn_reflns_limit_h_min -7
_diffrn_reflns_limit_k_max 9
_diffrn_reflns_limit_k_min -9
_diffrn_reflns_limit_l_max 10
_diffrn_reflns_limit_l_min -10
_diffrn_reflns_number 1836
_diffrn_reflns_theta_full 25.00
_diffrn_reflns_theta_max 25.00
_diffrn_reflns_theta_min 2.48
_diffrn_standards_decay_% 'no decay was observed'
_diffrn_standards_interval_count 97
_diffrn_standards_number 3
_exptl_absorpt_coefficient_mu 16.031
_exptl_absorpt_correction_T_max 0.7477
_exptl_absorpt_correction_T_min 0.2743
_exptl_absorpt_correction_type psi-scan
_exptl_absorpt_process_details 'XPREP,Bruker SHELXTL v. 5.10'
_exptl_crystal_colour Light_Brown-Green
_exptl_crystal_density_diffrn 2.840
_exptl_crystal_density_method 'not measured'
_exptl_crystal_description Parallelpiped
_exptl_crystal_F_000 319
_exptl_crystal_size_max 0.3
_exptl_crystal_size_mid 0.2
_exptl_crystal_size_min 0.1
_refine_diff_density_max 0.899
_refine_diff_density_min -0.949
_refine_diff_density_rms 0.184
_refine_ls_extinction_coef 0.006(2)
_refine_ls_extinction_expression Fc^*^=kFc[1+0.001xFc^2^\l^3^/sin(2\q)]^-1/4^
_refine_ls_extinction_method SHELXL
_refine_ls_goodness_of_fit_ref 1.026
_refine_ls_hydrogen_treatment constr
_refine_ls_matrix_type full
_refine_ls_number_parameters 89
_refine_ls_number_reflns 1420
_refine_ls_number_restraints 0
_refine_ls_restrained_S_all 1.026
_refine_ls_R_factor_all 0.0511
_refine_ls_R_factor_gt 0.0412
_refine_ls_shift/su_max 0.000
_refine_ls_shift/su_mean 0.000
_refine_ls_structure_factor_coef Fsqd
_refine_ls_weighting_details 'calc w=1/[\s^2^(Fo^2^)+(0.0839P)^2^+0.0000P] where P=(Fo^2^+2Fc^2^)/3'
_refine_ls_weighting_scheme calc
_refine_ls_wR_factor_gt 0.1100
_refine_ls_wR_factor_ref 0.1172
_reflns_number_gt 1187
_reflns_number_total 1420
_reflns_threshold_expression >2sigma(I)
_cod_data_source_file c2ce26211h.txt
_cod_data_source_block fa2sh
_cod_depositor_comments
;
The following automatic conversions were performed:

'_symmetry_cell_setting' value 'Triclinic' changed to 'triclinic'
according to /home/saulius/struct/CIF-dictionaries/cif_core.dic
dictionary named 'cif_core.dic' version 2.4.2 from
2011-04-26.

'_exptl_absorpt_correction_type' value 'Psi scan'
changed to 'psi-scan' according to
/home/saulius/struct/CIF-dictionaries/cif_core.dic dictionary named
'cif_core.dic' version 2.4.2 from 2011-04-26.

Automatic conversion script
Id: cif_fix_values 1891 2012-01-12 08:04:46Z andrius 
;
_cod_original_cell_volume 407.57(11)
_cod_original_sg_symbol_H-M P-1
_cod_database_code 7209512

loop_
_symmetry_equiv_pos_as_xyz
'x, y, z'
'-x, -y, -z'

loop_
_atom_site_label
_atom_site_type_symbol
_atom_site_fract_x
_atom_site_fract_y
_atom_site_fract_z
_atom_site_U_iso_or_equiv
_atom_site_adp_type
_atom_site_occupancy
_atom_site_symmetry_multiplicity
_atom_site_calc_flag
_atom_site_refinement_flags
Cu Cu -1.5000 0.0000 0.0000 0.0312(3) Uani 1 2 d S
Br Br -1.62657(12) 0.24024(10) 0.16182(9) 0.0437(3) Uani 1 1 d .
Br2 Br -1.13088(11) 0.03514(11) 0.28167(10) 0.0471(3) Uani 1 1 d .
Br5 Br -2.08984(13) -0.47299(10) 0.25422(11) 0.0536(3) Uani 1 1 d .
N1 N -1.5609(9) -0.1295(7) 0.1653(7) 0.0310(12) Uani 1 1 d .
C2 C -1.4078(11) -0.1135(9) 0.2868(8) 0.0359(15) Uani 1 1 d .
C6 C -1.7620(10) -0.2359(9) 0.1609(9) 0.0355(15) Uani 1 1 d .
H6A H -1.8734 -0.2478 0.0779 0.043 Uiso 1 1 calc R
C3 C -1.4395(13) -0.1989(10) 0.4042(9) 0.0437(17) Uani 1 1 d .
H3A H -1.3263 -0.1831 0.4872 0.052 Uiso 1 1 calc R
C5 C -1.8060(11) -0.3258(9) 0.2741(9) 0.0375(16) Uani 1 1 d .
C4 C -1.6443(13) -0.3099(9) 0.3977(9) 0.0413(17) Uani 1 1 d .
H4A H -1.6714 -0.3719 0.4750 0.050 Uiso 1 1 calc R

loop_
_atom_site_aniso_label
_atom_site_aniso_U_11
_atom_site_aniso_U_22
_atom_site_aniso_U_33
_atom_site_aniso_U_23
_atom_site_aniso_U_13
_atom_site_aniso_U_12
Cu 0.0296(6) 0.0329(6) 0.0328(6) 0.0152(5) 0.0087(5) 0.0033(5)
Br 0.0488(5) 0.0393(5) 0.0467(5) 0.0146(3) 0.0186(3) 0.0114(3)
Br2 0.0337(4) 0.0515(5) 0.0541(5) 0.0202(4) 0.0025(3) 0.0017(3)
Br5 0.0491(5) 0.0446(5) 0.0661(6) 0.0201(4) 0.0253(4) -0.0015(4)
N1 0.033(3) 0.027(3) 0.032(3) 0.009(2) 0.010(2) 0.003(2)
C2 0.036(3) 0.032(4) 0.040(4) 0.011(3) 0.009(3) 0.008(3)
C6 0.031(3) 0.036(4) 0.039(4) 0.012(3) 0.011(3) 0.004(3)
C3 0.047(4) 0.046(4) 0.041(4) 0.017(3) 0.004(3) 0.014(3)
C5 0.037(3) 0.024(3) 0.053(4) 0.014(3) 0.022(3) 0.000(3)
C4 0.060(4) 0.032(4) 0.039(4) 0.020(3) 0.018(3) 0.010(3)

loop_
_atom_type_symbol
_atom_type_description
_atom_type_scat_dispersion_real
_atom_type_scat_dispersion_imag
_atom_type_scat_source
C C 0.0033 0.0016 'International Tables Vol C Tables 4.2.6.8 and 6.1.1.4'
H H 0.0000 0.0000 'International Tables Vol C Tables 4.2.6.8 and 6.1.1.4'
N N 0.0061 0.0033 'International Tables Vol C Tables 4.2.6.8 and 6.1.1.4'
Cu Cu 0.3201 1.2651 'International Tables Vol C Tables 4.2.6.8 and 6.1.1.4'
Br Br -0.2901 2.4595 'International Tables Vol C Tables 4.2.6.8 and 6.1.1.4'

loop_
_geom_angle_atom_site_label_1
_geom_angle_atom_site_label_2
_geom_angle_atom_site_label_3
_geom_angle
_geom_angle_site_symmetry_1
_geom_angle_site_symmetry_3
N1 Cu N1 180.0(2) 2_255 .
N1 Cu Br 90.35(16) 2_255 .
N1 Cu Br 89.65(16) . .
N1 Cu Br 89.65(16) 2_255 2_255
N1 Cu Br 90.35(16) . 2_255
Br Cu Br 180.00(4) . 2_255
C2 N1 C6 117.2(6) . .
C2 N1 Cu 121.3(4) . .
C6 N1 Cu 121.5(4) . .
N1 C2 C3 124.1(7) . .
N1 C2 Br2 114.3(5) . .
C3 C2 Br2 121.6(5) . .
N1 C6 C5 122.0(6) . .
C2 C3 C4 118.5(7) . .
C6 C5 C4 120.0(6) . .
C6 C5 Br5 118.5(6) . .
C4 C5 Br5 121.5(5) . .
C5 C4 C3 118.2(6) . .

loop_
_geom_bond_atom_site_label_1
_geom_bond_atom_site_label_2
_geom_bond_distance
_geom_bond_site_symmetry_2
Cu N1 1.975(5) 2_255
Cu N1 1.975(5) .
Cu Br 2.4177(8) .
Cu Br 2.4177(8) 2_255
Br2 C2 1.895(7) .
Br5 C5 1.882(6) .
N1 C2 1.323(8) .
N1 C6 1.354(8) .
C2 C3 1.359(10) .
C6 C5 1.361(10) .
C3 C4 1.385(11) .
C5 C4 1.372(11) .

loop_
_geom_torsion_atom_site_label_1
_geom_torsion_atom_site_label_2
_geom_torsion_atom_site_label_3
_geom_torsion_atom_site_label_4
_geom_torsion
_geom_torsion_site_symmetry_1
Br Cu N1 C2 -91.6(5) .
Br Cu N1 C2 88.4(5) 2_255
Br Cu N1 C6 87.2(5) .
Br Cu N1 C6 -92.8(5) 2_255
C6 N1 C2 C3 1.1(11) .
Cu N1 C2 C3 179.9(6) .
C6 N1 C2 Br2 179.2(5) .
Cu N1 C2 Br2 -1.9(7) .
C2 N1 C6 C5 -1.1(10) .
Cu N1 C6 C5 -180.0(5) .
N1 C2 C3 C4 0.0(12) .
Br2 C2 C3 C4 -178.0(6) .
N1 C6 C5 C4 0.1(11) .
N1 C6 C5 Br5 -178.9(5) .
C6 C5 C4 C3 1.0(11) .
Br5 C5 C4 C3 -180.0(6) .
C2 C3 C4 C5 -1.0(11) .
